data_4021687
loop_
_publ_author_name
'Mercedes Amat'
'Carmen Escolano'
'Oscar Lozano'
'Arantxa G\'omez-Esqu\'e'
'Rosa Griera'
'Elies Molins'
'Joan Bosch'

_publ_section_title
;
 Alkylation of Phenylglycinol-Derived Oxazolopiperidone Lactams.
 Enantioselective Synthesis of \b-Substituted Piperidines
;
_journal_name_full 'Journal of Organic Chemistry'
_journal_page_first 3804
_journal_page_last 3815
_journal_paper_doi 10.1021/jo060157v
_journal_volume 71
_journal_year 2006
_chemical_absolute_configuration syn
_chemical_compound_source 'synthesis as described'
_chemical_formula_moiety 'C16 H21 N1 O2'
_chemical_formula_sum 'C16 H21 N O2'
_chemical_formula_weight 259.34
_chemical_name_systematic
;
 ?
;
_space_group_IT_number 4
_symmetry_cell_setting monoclinic
_symmetry_space_group_name_Hall 'P 2yb'
_symmetry_space_group_name_H-M 'P 1 21 1'
_atom_sites_solution_hydrogens geom
_atom_sites_solution_primary direct
_atom_sites_solution_secondary difmap
_audit_conform_dict_location ftp://ftp.iucr.org/pub/cif_core.dic
_audit_conform_dict_name cif_core.dic
_audit_conform_dict_version 2.2
_audit_creation_date 2005-12-19T19:40:42-00:00
_audit_creation_method 'WinGX routine CIF_UPDATE'
_cell_angle_alpha 90
_cell_angle_beta 105.788(11)
_cell_angle_gamma 90
_cell_formula_units_Z 2
_cell_length_a 7.4204(10)
_cell_length_b 9.7672(13)
_cell_length_c 10.349(13)
_cell_measurement_reflns_used 25
_cell_measurement_temperature 294(2)
_cell_measurement_theta_max 16.9
_cell_measurement_theta_min 14.2
_cell_measurement_wavelength 0.71073
_cell_volume 721.8(9)
_computing_cell_refinement 'CAD4 Express (Enraf Nonius, 1994)'
_computing_data_collection 'CAD4 Express (Enraf Nonius, 1994)'
_computing_data_reduction 'XCAD4 (Harms & Wocadlo, 1995)'
_computing_molecular_graphics 'Ortep-3 for Windows (Farrugia, 1997)'
_computing_publication_material 'WinGX publication routines (Farrugia, 1999)'
_computing_structure_refinement 'SHELXL-97 (Sheldrick, 1997)'
_computing_structure_solution 'SHELXS-97 (Sheldrick, 1997)'
_diffrn_ambient_temperature 294(2)
_diffrn_detector 'scintillation LiI'
_diffrn_detector_dtime 1.195
_diffrn_measured_fraction_theta_full 1
_diffrn_measured_fraction_theta_max 1
_diffrn_measurement_device '\k-geometry diffractometer'
_diffrn_measurement_device_type 'Enraf Nonius CAD4'
_diffrn_measurement_method 'non-profiled omega scans'
_diffrn_orient_matrix_type
;
  x-axis points to radiation source
  the matrix is specified in reciprocal space
;
_diffrn_orient_matrix_UB_11 -0.107089
_diffrn_orient_matrix_UB_12 -0.06184
_diffrn_orient_matrix_UB_13 0.000827
_diffrn_orient_matrix_UB_21 -0.060711
_diffrn_orient_matrix_UB_22 0.022946
_diffrn_orient_matrix_UB_23 -0.096185
_diffrn_orient_matrix_UB_31 0.066777
_diffrn_orient_matrix_UB_32 -0.078305
_diffrn_orient_matrix_UB_33 -0.028823
_diffrn_radiation_monochromator graphite
_diffrn_radiation_probe x-ray
_diffrn_radiation_type MoK\a
_diffrn_radiation_wavelength 0.71073
_diffrn_reflns_av_R_equivalents 0.0184
_diffrn_reflns_av_unetI/netI 0.0333
_diffrn_reflns_limit_h_max 10
_diffrn_reflns_limit_h_min -10
_diffrn_reflns_limit_k_max 13
_diffrn_reflns_limit_k_min 0
_diffrn_reflns_limit_l_max 14
_diffrn_reflns_limit_l_min 0
_diffrn_reflns_number 2319
_diffrn_reflns_theta_full 29.97
_diffrn_reflns_theta_max 29.97
_diffrn_reflns_theta_min 2.04
_diffrn_source 'Enraf Nonius FR590'
_diffrn_standards_decay_% 0
_diffrn_standards_interval_time 60
_diffrn_standards_number 3
_exptl_absorpt_coefficient_mu 0.078
_exptl_absorpt_correction_T_max 0.601
_exptl_absorpt_correction_T_min 0.13
_exptl_absorpt_correction_type refdelf
_exptl_absorpt_process_details
;
        (See: Walker, N. & Stuart, D. (1983) Acta Cryst. A39, 158-166)
;
_exptl_crystal_colour colorless
_exptl_crystal_density_diffrn 1.193
_exptl_crystal_density_method 'not measured'
_exptl_crystal_description irregular
_exptl_crystal_F_000 280
_exptl_crystal_size_max 0.39
_exptl_crystal_size_mid 0.37
_exptl_crystal_size_min 0.26
_refine_diff_density_max 0.169
_refine_diff_density_min -0.238
_refine_diff_density_rms 0.052
_refine_ls_abs_structure_details 'Flack H D (1983), Acta Cryst. A39, 876-881'
_refine_ls_abs_structure_Flack -2(2)
_refine_ls_extinction_method none
_refine_ls_goodness_of_fit_ref 1.01
_refine_ls_hydrogen_treatment mixed
_refine_ls_matrix_type full
_refine_ls_number_parameters 174
_refine_ls_number_reflns 2212
_refine_ls_number_restraints 1
_refine_ls_restrained_S_all 1.01
_refine_ls_R_factor_all 0.0875
_refine_ls_R_factor_gt 0.0534
_refine_ls_shift/su_max 0.001
_refine_ls_shift/su_mean 0
_refine_ls_structure_factor_coef Fsqd
_refine_ls_weighting_details 'calc w=1/[\s^2^(Fo^2^)+(0.0866P)^2^+0.0440P] where P=(Fo^2^+2Fc^2^)/3'
_refine_ls_weighting_scheme calc
_refine_ls_wR_factor_gt 0.1275
_refine_ls_wR_factor_ref 0.146
_reflns_number_gt 1612
_reflns_number_total 2212
_reflns_threshold_expression >2sigma(I)
_cod_data_source_file jo060157vsi20060124_033757.cif
_cod_original_sg_symbol_H-M 'P 21'
_cod_database_code 4021687

loop_
_symmetry_equiv_pos_as_xyz
'x, y, z'
'-x, y+1/2, -z'

loop_
_atom_site_label
_atom_site_type_symbol
_atom_site_fract_x
_atom_site_fract_y
_atom_site_fract_z
_atom_site_U_iso_or_equiv
_atom_site_adp_type
_atom_site_occupancy
_atom_site_symmetry_multiplicity
_atom_site_calc_flag
_atom_site_refinement_flags
C2 C 0.7295(5) -0.0147(4) 0.0356(4) 0.0671(9) Uani 1 1 d .
H2A H 0.7754 -0.1016 0.0771 0.081 Uiso 1 1 calc R
H2B H 0.646 -0.0321 -0.0528 0.081 Uiso 1 1 calc R
C3 C 0.6270(4) 0.0651(3) 0.1232(3) 0.0427(6) Uani 1 1 d .
H3 H 0.5146 0.1072 0.0643 0.051 Uiso 1 1 calc R
C5 C 0.7028(3) 0.2977(3) 0.2084(3) 0.0410(6) Uani 1 1 d .
C6 C 0.8381(4) 0.4184(3) 0.2283(3) 0.0484(6) Uani 1 1 d .
H6 H 0.7948 0.4762 0.1484 0.058 Uiso 1 1 calc R
C7 C 1.0381(4) 0.3764(4) 0.2337(3) 0.0569(8) Uani 1 1 d .
H7A H 1.1085 0.4565 0.2208 0.068 Uiso 1 1 calc R
H7B H 1.0983 0.3385 0.3215 0.068 Uiso 1 1 calc R
C8 C 1.0402(4) 0.2709(3) 0.1262(3) 0.0556(8) Uani 1 1 d .
H8A H 0.9783 0.308 0.0384 0.067 Uiso 1 1 calc R
H8B H 1.1686 0.2496 0.1282 0.067 Uiso 1 1 calc R
C8A C 0.9413(3) 0.1421(3) 0.1497(3) 0.0463(6) Uani 1 1 d .
C9 C 1.0610(5) 0.0520(4) 0.2585(4) 0.0708(10) Uani 1 1 d .
H9A H 0.9881 -0.0243 0.2741 0.106 Uiso 1 1 calc R
H9B H 1.1045 0.1041 0.3397 0.106 Uiso 1 1 calc R
H9C H 1.1665 0.0191 0.2306 0.106 Uiso 1 1 calc R
C31 C 0.5686(3) -0.0251(3) 0.2236(3) 0.0389(5) Uani 1 1 d .
C32 C 0.4661(4) -0.1431(3) 0.1777(3) 0.0531(7) Uani 1 1 d .
H32 H 0.4363 -0.1648 0.0868 0.064 Uiso 1 1 calc R
C33 C 0.4081(5) -0.2279(3) 0.2642(4) 0.0676(9) Uani 1 1 d .
H33 H 0.3389 -0.3059 0.2315 0.081 Uiso 1 1 calc R
C34 C 0.4514(5) -0.1982(4) 0.3978(4) 0.0680(10) Uani 1 1 d .
H34 H 0.4126 -0.2563 0.4562 0.082 Uiso 1 1 calc R
C35 C 0.5534(4) -0.0811(4) 0.4465(3) 0.0581(8) Uani 1 1 d .
H35 H 0.5822 -0.0598 0.5375 0.07 Uiso 1 1 calc R
C36 C 0.6120(4) 0.0038(3) 0.3587(3) 0.0459(6) Uani 1 1 d .
H36 H 0.6818 0.0816 0.3916 0.055 Uiso 1 1 calc R
C61 C 0.8235(5) 0.5058(4) 0.3467(4) 0.0677(9) Uani 1 1 d .
H61A H 0.6924 0.5216 0.3405 0.081 Uiso 1 1 calc R
H61B H 0.8775 0.4559 0.4293 0.081 Uiso 1 1 calc R
C62 C 0.9226(7) 0.6434(4) 0.3531(5) 0.0871(12) Uani 1 1 d .
H62A H 1.0553 0.629 0.3734 0.131 Uiso 1 1 calc R
H62B H 0.895 0.699 0.4218 0.131 Uiso 1 1 calc R
H62C H 0.8797 0.689 0.268 0.131 Uiso 1 1 calc R
N4 N 0.7618(3) 0.1737(2) 0.1799(2) 0.0375(4) Uani 1 1 d .
O1 O 0.8811(3) 0.0704(3) 0.0262(2) 0.0637(6) Uani 1 1 d .
O5 O 0.5410(3) 0.3143(2) 0.2148(2) 0.0597(6) Uani 1 1 d .

loop_
_atom_site_aniso_label
_atom_site_aniso_U_11
_atom_site_aniso_U_22
_atom_site_aniso_U_33
_atom_site_aniso_U_23
_atom_site_aniso_U_13
_atom_site_aniso_U_12
C2 0.080(2) 0.063(2) 0.072(2) -0.0230(17) 0.0449(17) -0.0230(18)
C3 0.0405(12) 0.0437(13) 0.0443(13) -0.0044(12) 0.0120(10) -0.0060(11)
C5 0.0352(11) 0.0380(12) 0.0500(15) 0.0050(11) 0.0117(10) 0.0016(10)
C6 0.0487(14) 0.0380(13) 0.0584(16) 0.0070(12) 0.0147(12) -0.0068(12)
C7 0.0453(14) 0.0589(18) 0.0680(18) -0.0024(15) 0.0181(13) -0.0167(14)
C8 0.0448(14) 0.063(2) 0.0654(17) 0.0030(15) 0.0266(13) -0.0115(14)
C8A 0.0405(12) 0.0515(15) 0.0535(14) -0.0002(13) 0.0240(11) -0.0011(12)
C9 0.0517(17) 0.073(2) 0.093(2) 0.018(2) 0.0287(17) 0.0213(17)
C31 0.0322(10) 0.0360(12) 0.0505(14) -0.0010(10) 0.0146(9) 0.0009(9)
C32 0.0512(15) 0.0464(16) 0.0632(17) -0.0071(14) 0.0182(13) -0.0085(13)
C33 0.0673(19) 0.0453(17) 0.097(3) 0.0021(17) 0.0344(18) -0.0167(15)
C34 0.0693(19) 0.0561(19) 0.090(3) 0.0257(19) 0.0408(18) 0.0014(17)
C35 0.0530(15) 0.072(2) 0.0540(16) 0.0106(16) 0.0220(12) 0.0049(16)
C36 0.0419(12) 0.0452(14) 0.0538(15) -0.0007(12) 0.0187(11) -0.0046(12)
C61 0.077(2) 0.0469(16) 0.087(2) -0.0105(17) 0.0361(18) -0.0115(16)
C62 0.093(3) 0.0463(18) 0.124(3) -0.019(2) 0.034(2) -0.019(2)
N4 0.0308(8) 0.0392(11) 0.0449(10) 0.0004(9) 0.0141(7) -0.0029(8)
O1 0.0732(14) 0.0673(14) 0.0656(13) -0.0147(12) 0.0444(11) -0.0175(12)
O5 0.0376(9) 0.0499(11) 0.0933(16) -0.0009(12) 0.0208(10) 0.0050(9)

loop_
_atom_type_symbol
_atom_type_description
_atom_type_scat_dispersion_real
_atom_type_scat_dispersion_imag
_atom_type_scat_source
C C 0.0033 0.0016 'International Tables Vol C Tables 4.2.6.8 and 6.1.1.4'
H H 0 0 'International Tables Vol C Tables 4.2.6.8 and 6.1.1.4'
N N 0.0061 0.0033 'International Tables Vol C Tables 4.2.6.8 and 6.1.1.4'
O O 0.0106 0.006 'International Tables Vol C Tables 4.2.6.8 and 6.1.1.4'

loop_
_geom_angle_atom_site_label_1
_geom_angle_atom_site_label_2
_geom_angle_atom_site_label_3
_geom_angle
O1 C2 C3 105.6(2)
N4 C3 C31 116.0(2)
N4 C3 C2 102.1(2)
C31 C3 C2 112.8(2)
O5 C5 N4 120.7(2)
O5 C5 C6 120.4(3)
N4 C5 C6 118.9(2)
C61 C6 C7 113.7(3)
C61 C6 C5 110.7(2)
C7 C6 C5 113.2(2)
C8 C7 C6 111.0(2)
C8A C8 C7 110.2(2)
O1 C8A N4 102.2(2)
O1 C8A C8 108.3(2)
N4 C8A C8 111.4(2)
O1 C8A C9 111.2(3)
N4 C8A C9 110.2(2)
C8 C8A C9 113.1(3)
C36 C31 C32 118.2(3)
C36 C31 C3 123.1(2)
C32 C31 C3 118.7(3)
C33 C32 C31 121.1(3)
C34 C33 C32 120.3(3)
C33 C34 C35 119.9(3)
C34 C35 C36 119.5(3)
C31 C36 C35 121.0(3)
C62 C61 C6 113.0(3)
C5 N4 C3 120.7(2)
C5 N4 C8A 126.7(2)
C3 N4 C8A 108.6(2)
C8A O1 C2 106.7(2)

loop_
_geom_bond_atom_site_label_1
_geom_bond_atom_site_label_2
_geom_bond_distance
C2 O1 1.424(4)
C2 C3 1.544(4)
C3 N4 1.466(3)
C3 C31 1.513(4)
C5 O5 1.231(3)
C5 N4 1.347(3)
C5 C6 1.526(4)
C6 C61 1.521(5)
C6 C7 1.526(4)
C7 C8 1.520(5)
C8 C8A 1.509(4)
C8A O1 1.419(4)
C8A N4 1.481(3)
C8A C9 1.512(5)
C31 C36 1.376(4)
C31 C32 1.391(4)
C32 C33 1.372(5)
C33 C34 1.363(6)
C34 C35 1.389(6)
C35 C36 1.385(4)
C61 C62 1.525(5)

loop_
_geom_torsion_atom_site_label_1
_geom_torsion_atom_site_label_2
_geom_torsion_atom_site_label_3
_geom_torsion_atom_site_label_4
_geom_torsion
O1 C2 C3 N4 -13.0(3)
O1 C2 C3 C31 -138.2(3)
O5 C5 C6 C61 44.0(4)
N4 C5 C6 C61 -137.9(3)
O5 C5 C6 C7 173.1(3)
N4 C5 C6 C7 -8.8(4)
C61 C6 C7 C8 170.6(3)
C5 C6 C7 C8 43.0(3)
C6 C7 C8 C8A -62.5(4)
C7 C8 C8A O1 157.4(3)
C7 C8 C8A N4 45.7(3)
C7 C8 C8A C9 -79.0(3)
N4 C3 C31 C36 10.4(4)
C2 C3 C31 C36 127.7(3)
N4 C3 C31 C32 -169.5(2)
C2 C3 C31 C32 -52.3(3)
C36 C31 C32 C33 0.6(4)
C3 C31 C32 C33 -179.4(3)
C31 C32 C33 C34 -0.4(5)
C32 C33 C34 C35 0.5(5)
C33 C34 C35 C36 -0.7(5)
C32 C31 C36 C35 -0.8(4)
C3 C31 C36 C35 179.2(3)
C34 C35 C36 C31 0.9(4)
C7 C6 C61 C62 63.7(4)
C5 C6 C61 C62 -167.5(3)
O5 C5 N4 C3 15.5(4)
C6 C5 N4 C3 -162.6(2)
O5 C5 N4 C8A 170.6(2)
C6 C5 N4 C8A -7.5(4)
C31 C3 N4 C5 -88.4(3)
C2 C3 N4 C5 148.5(3)
C31 C3 N4 C8A 112.5(2)
C2 C3 N4 C8A -10.6(3)
O1 C8A N4 C5 -127.1(3)
C8 C8A N4 C5 -11.7(4)
C9 C8A N4 C5 114.7(3)
O1 C8A N4 C3 30.4(3)
C8 C8A N4 C3 145.9(2)
C9 C8A N4 C3 -87.8(3)
N4 C8A O1 C2 -39.1(3)
C8 C8A O1 C2 -156.8(3)
C9 C8A O1 C2 78.4(3)
C3 C2 O1 C8A 33.2(3)

loop_
_cod_related_entry_id
_cod_related_entry_database
_cod_related_entry_code
1 ChemSpider 9776094
